data_1524413
loop_
_publ_author_name
'Gignoux, D.'
'Shah, J.S.'

_publ_section_title
;
 Magnetic structure of the compound Dy Ni
;
_journal_name_full 'Solid State Communications'
_journal_page_first 1709
_journal_page_last 1711
_journal_volume 11
_journal_year 1972
_chemical_formula_sum 'Dy Ni'
_space_group_IT_number 62
_symmetry_space_group_name_Hall '-P 2ac 2n'
_symmetry_space_group_name_H-M 'P n m a'
_cell_angle_alpha 90
_cell_angle_beta 90
_cell_angle_gamma 90
_cell_formula_units_Z 4
_cell_length_a 7.03
_cell_length_b 4.17
_cell_length_c 5.44
_cell_volume 159.474
_citation_journal_id_ASTM SSCOA4
_cod_data_source_file Gignoux_SSCOA4_1972_1801.cif
_cod_data_source_block Dy1Ni1
_cod_original_cell_volume 159.4742
_cod_original_formula_sum 'Dy1 Ni1'
_cod_database_code 1524413

loop_
_symmetry_equiv_pos_as_xyz
x,y,z
-x+1/2,-y,z+1/2
x+1/2,-y+1/2,-z+1/2
-x,y+1/2,-z
-x,-y,-z
x-1/2,y,-z-1/2
-x-1/2,y-1/2,z-1/2
x,-y-1/2,z

loop_
_atom_site_label
_atom_site_type_symbol
_atom_site_fract_x
_atom_site_fract_y
_atom_site_fract_z
_atom_site_occupancy
_atom_site_U_iso_or_equiv
Ni1 Ni 0.037 0.25 0.615 1 0.0
Dy1 Dy 0.181 0.25 0.128 1 0.0
